data_7230056
loop_
_publ_author_name
'Sampani, Stavroula I.'
'Loukopoulos, Edward'
'Azam, Mohammad'
'Griffiths, Kieran'
'Abdul-Sada, Alaa'
'Tizzard, Graham'
'Coles, Simon'
'Escuer, Albert'
'Tsipis, Athanassios'
'Kostakis, George E.'

_publ_section_title
;
 Polynuclear ampyrone based 3d coordination clusters
;
_journal_issue 10
_journal_name_full CrystEngComm
_journal_page_first 1411
_journal_paper_doi 10.1039/C7CE02093G
_journal_volume 20
_journal_year 2018
_chemical_formula_moiety 'C76 H78 N12 Ni4 O12, 2(Cl O4), 5(C2 H6 O)'
_chemical_formula_sum 'C86 H108 Cl2 N12 Ni4 O25'
_chemical_formula_weight 2015.58
_space_group_crystal_system monoclinic
_space_group_IT_number 14
_space_group_name_Hall '-P 2ybc'
_space_group_name_H-M_alt 'P 1 21/c 1'
_symmetry_space_group_name_Hall '-P 2ybc'
_symmetry_space_group_name_H-M 'P 1 21/c 1'
_atom_sites_solution_hydrogens mixed
_atom_sites_solution_primary direct
_audit_creation_date 2015-12-01
_audit_creation_method
;
Olex2 1.2
(compiled 2014.09.19 svn.r3010 for OlexSys, GUI svn.r4874)
;
_audit_update_record
;
2017-12-04 deposited with the CCDC.
2018-01-29 downloaded from the CCDC.
;
_cell_angle_alpha 90
_cell_angle_beta 107.926(5)
_cell_angle_gamma 90
_cell_formula_units_Z 4
_cell_length_a 15.2703(7)
_cell_length_b 28.8077(12)
_cell_length_c 22.7473(9)
_cell_measurement_reflns_used 12426
_cell_measurement_temperature 173
_cell_measurement_theta_max 69.6330
_cell_measurement_theta_min 4.2700
_cell_volume 9520.8(7)
_computing_cell_refinement
;
CrysAlisPro, Agilent Technologies,
Version 1.171.37.35 (release 13-08-2014 CrysAlis171 .NET)
(compiled Aug 13 2014,18:06:01)
;
_computing_data_collection
;
CrysAlisPro, Agilent Technologies,
Version 1.171.37.35 (release 13-08-2014 CrysAlis171 .NET)
(compiled Aug 13 2014,18:06:01)
;
_computing_data_reduction
;
CrysAlisPro, Agilent Technologies,
Version 1.171.37.35 (release 13-08-2014 CrysAlis171 .NET)
(compiled Aug 13 2014,18:06:01)
;
_computing_molecular_graphics 'Olex2 (Dolomanov et al., 2009)'
_computing_publication_material 'Olex2 (Dolomanov et al., 2009)'
_computing_structure_refinement 'ShelXL (Sheldrick, 2008)'
_computing_structure_solution 'ShelXT (Sheldrick, 2008)'
_diffrn_ambient_temperature 173
_diffrn_detector 'CCD plate'
_diffrn_detector_area_resol_mean 16.1033
_diffrn_detector_type Eos
_diffrn_measured_fraction_theta_full 0.980
_diffrn_measured_fraction_theta_max 0.949
_diffrn_measurement_details
;
#__ type_ start__ end____ width___ exp.time_
  1 omega  -22.00   24.00   1.0000    7.5000
omega____ theta____ kappa____ phi______ frames
    -        0.0000  -57.0000   90.0000 46

#__ type_ start__ end____ width___ exp.time_
  2 omega  -67.00  -24.00   1.0000    7.5000
omega____ theta____ kappa____ phi______ frames
    -        0.0000  -57.0000   90.0000 43

#__ type_ start__ end____ width___ exp.time_
  3 omega  -94.00  -18.00   1.0000   32.5000
omega____ theta____ kappa____ phi______ frames
    -      -54.7500  125.0000 -180.0000 76

#__ type_ start__ end____ width___ exp.time_
  4 omega   23.00  128.00   1.0000   32.5000
omega____ theta____ kappa____ phi______ frames
    -       54.7500   38.0000 -150.0000 105

#__ type_ start__ end____ width___ exp.time_
  5 omega   61.00   87.00   1.0000   32.5000
omega____ theta____ kappa____ phi______ frames
    -       54.7500  -77.0000  -60.0000 26

#__ type_ start__ end____ width___ exp.time_
  6 omega  -12.00   57.00   1.0000   32.5000
omega____ theta____ kappa____ phi______ frames
    -       54.7500  -77.0000  -60.0000 69

#__ type_ start__ end____ width___ exp.time_
  7 omega   37.00  149.00   1.0000   35.0000
omega____ theta____ kappa____ phi______ frames
    -      109.5000  -92.0000   30.0000 112

#__ type_ start__ end____ width___ exp.time_
  8 omega   35.00   71.00   1.0000   35.0000
omega____ theta____ kappa____ phi______ frames
    -      109.5000  -25.0000 -180.0000 36

#__ type_ start__ end____ width___ exp.time_
  9 omega   43.00   83.00   1.0000   35.0000
omega____ theta____ kappa____ phi______ frames
    -      109.5000  -50.0000    0.0000 40

#__ type_ start__ end____ width___ exp.time_
 10 omega  125.00  151.00   1.0000   35.0000
omega____ theta____ kappa____ phi______ frames
    -      109.5000  -92.0000  -30.0000 26

#__ type_ start__ end____ width___ exp.time_
 11 omega   37.00  107.00   1.0000   35.0000
omega____ theta____ kappa____ phi______ frames
    -      109.5000  -92.0000  -30.0000 70

#__ type_ start__ end____ width___ exp.time_
 12 omega   41.00   67.00   1.0000   35.0000
omega____ theta____ kappa____ phi______ frames
    -      109.5000  -25.0000 -150.0000 26

#__ type_ start__ end____ width___ exp.time_
 13 omega   76.00  177.00   1.0000   35.0000
omega____ theta____ kappa____ phi______ frames
    -      109.5000   77.0000  120.0000 101

#__ type_ start__ end____ width___ exp.time_
 14 omega   84.00  149.00   1.0000   35.0000
omega____ theta____ kappa____ phi______ frames
    -      109.5000   50.0000 -150.0000 65

#__ type_ start__ end____ width___ exp.time_
 15 omega  110.00  151.00   1.0000   35.0000
omega____ theta____ kappa____ phi______ frames
    -      109.5000   38.0000    0.0000 41
;
_diffrn_measurement_device 'four-circle diffractometer'
_diffrn_measurement_device_type 'Xcalibur, Eos, Gemini ultra'
_diffrn_measurement_method '\w scans'
_diffrn_orient_matrix_UB_11 0.0881619000
_diffrn_orient_matrix_UB_12 0.0295475000
_diffrn_orient_matrix_UB_13 0.0138437000
_diffrn_orient_matrix_UB_21 -0.0582145000
_diffrn_orient_matrix_UB_22 0.0446243000
_diffrn_orient_matrix_UB_23 -0.0082923000
_diffrn_orient_matrix_UB_31 0.0088987000
_diffrn_orient_matrix_UB_32 -0.0005947000
_diffrn_orient_matrix_UB_33 0.0692683000
_diffrn_radiation_monochromator mirror
_diffrn_radiation_probe x-ray
_diffrn_radiation_type CuK\a
_diffrn_radiation_wavelength 1.54184
_diffrn_reflns_av_R_equivalents 0.0335
_diffrn_reflns_av_unetI/netI 0.0513
_diffrn_reflns_Laue_measured_fraction_full 0.980
_diffrn_reflns_Laue_measured_fraction_max 0.949
_diffrn_reflns_limit_h_max 18
_diffrn_reflns_limit_h_min -17
_diffrn_reflns_limit_k_max 34
_diffrn_reflns_limit_k_min -34
_diffrn_reflns_limit_l_max 26
_diffrn_reflns_limit_l_min -23
_diffrn_reflns_number 32761
_diffrn_reflns_point_group_measured_fraction_full 0.980
_diffrn_reflns_point_group_measured_fraction_max 0.949
_diffrn_reflns_theta_full 67.684
_diffrn_reflns_theta_max 71.099
_diffrn_reflns_theta_min 4.429
_diffrn_source 'sealed X-ray tube'
_diffrn_source_type 'Enhance Ultra (Cu) X-ray Source'
_exptl_absorpt_coefficient_mu 2.059
_exptl_absorpt_correction_T_max 1.00000
_exptl_absorpt_correction_T_min 0.80529
_exptl_absorpt_correction_type multi-scan
_exptl_absorpt_process_details
;
CrysAlisPro, Agilent Technologies,
Version 1.171.37.35 (release 13-08-2014 CrysAlis171 .NET)
(compiled Aug 13 2014,18:06:01)
Empirical absorption correction using spherical harmonics,
 implemented in SCALE3 ABSPACK scaling algorithm.
;
_exptl_crystal_colour yellow
_exptl_crystal_colour_primary yellow
_exptl_crystal_density_diffrn 1.406
_exptl_crystal_description block
_exptl_crystal_F_000 4216
_exptl_crystal_size_max 0.24
_exptl_crystal_size_mid 0.18
_exptl_crystal_size_min 0.12
_refine_diff_density_max 1.293
_refine_diff_density_min -0.883
_refine_diff_density_rms 0.098
_refine_ls_extinction_method none
_refine_ls_goodness_of_fit_ref 1.085
_refine_ls_hydrogen_treatment mixed
_refine_ls_matrix_type full
_refine_ls_number_parameters 1174
_refine_ls_number_reflns 17467
_refine_ls_number_restraints 145
_refine_ls_restrained_S_all 1.090
_refine_ls_R_factor_all 0.0941
_refine_ls_R_factor_gt 0.0754
_refine_ls_shift/su_max 0.018
_refine_ls_shift/su_mean 0.000
_refine_ls_structure_factor_coef Fsqd
_refine_ls_weighting_details 'w=1/[\s^2^(Fo^2^)+(0.1494P)^2^+3.8390P] where P=(Fo^2^+2Fc^2^)/3'
_refine_ls_weighting_scheme calc
_refine_ls_wR_factor_gt 0.2190
_refine_ls_wR_factor_ref 0.2432
_reflns_Friedel_coverage 0.000
_reflns_number_gt 13110
_reflns_number_total 17467
_reflns_threshold_expression 'I > 2\s(I)'
_cod_data_source_file c7ce02093g2.cif
_cod_data_source_block 5ssal
_cod_depositor_comments 'Adding full bibliography for 7230048--7230057.cif.'
_cod_original_cell_volume 9520.9(7)
_cod_database_code 7230056
_chemical_oxdiff_formula Ni4C120H120N30O50Cl4
_shelx_space_group_comment
;
The symmetry employed for this shelxl refinement is uniquely defined
by the following loop, which should always be used as a source of
symmetry information in preference to the above space-group names.
They are only intended as comments.
;
_reflns_odcompleteness_completeness 98.17
_reflns_odcompleteness_iscentric 1
_reflns_odcompleteness_theta 67.46
_olex2_refinement_description
;
1. Fixed Uiso
 At 1.2 times of:
  All C(H) groups, H00C of O00C, H00A of O00A, All C(H,H) groups
 At 1.5 times of:
  All C(H,H,H) groups, H009 of O009, H00L of O00L, H9 of O9, H01I of O01H, H4
  of O4, H5 of O5, H7 of O7
2. Restrained distances
 O009-H009
 0.85 with sigma of 0.01
 O00L-H00L
 0.85 with sigma of 0.01
 C6-C4
 1.53 with sigma of 0.02
 C5-C13
 1.53 with sigma of 0.02
 C9-C8
 1.53 with sigma of 0.02
 C1-C3
 1.53 with sigma of 0.02
 C02J-C035
 1.53 with sigma of 0.02
 C2-C7
 1.53 with sigma of 0.02
 C2-O5
 1.43 with sigma of 0.02
 O9-C8
 1.43 with sigma of 0.02
 O4-C6
 1.43 with sigma of 0.02
 O5-C2
 1.43 with sigma of 0.02
 C1-O7
 1.43 with sigma of 0.02
 C8-O9
 1.43 with sigma of 0.02
 C9-C8
 1.53 with sigma of 0.02
 C2-C7
 1.53 with sigma of 0.02
 C1-C3
 1.53 with sigma of 0.02
 C02J-H009
 1.86007 with sigma of 0.02
 Ni03-H009
 2.691536 with sigma of 0.02
 C5-H00L
 1.848625 with sigma of 0.02
 Ni04-H00L
 2.617007 with sigma of 0.02
3. Rigid bond restraints
 C2, O5, C7, C1, O7, C3, O9, C8, C9, O4, H4, C6, C4, H6A, H6B, H4A, H4B, H4C
 with sigma for 1-2 distances of 0.01 and sigma for 1-3 distances of 0.01
 C13, C5
 with sigma for 1-2 distances of 0.01 and sigma for 1-3 distances of 0.01
4. Uiso/Uaniso restraints and constraints
Uanis(O7) \\sim Ueq, Uanis(C1) \\sim Ueq, Uanis(C3) \\sim Ueq, Uanis(C8) \\sim
Ueq, Uanis(O9) \\sim Ueq, Uanis(C9) \\sim Ueq, Uanis(C6) \\sim Ueq, Uanis(O4)
\\sim Ueq, Uanis(C4) \\sim Ueq, Uanis(C7) \\sim Ueq, Uanis(O5) \\sim Ueq,
Uanis(C2) \\sim Ueq: with sigma of 0.1 and sigma for terminal atoms of 0.2
5. Rigid body (RIGU) restrains
 C2, O5, C7, O7, C1, C3, C4, O4, H4, C6, H6A, H6B, H4A, H4B, H4C, O9, C8, C9
 with sigma for 1-2 distances of 0.004 and sigma for 1-3 distances of 0.004
 C5, C13
 with sigma for 1-2 distances of 0.004 and sigma for 1-3 distances of 0.004
6.a Riding coordinates:
 O00A(H00A), O7(H7)
6.b Ternary CH refined with riding coordinates:
 O00C(H00C)
6.c Secondary CH2 refined with riding coordinates:
 C02J(H02E,H02J), C5(H5A,H5B), C1(H1A,H1B), C2(H2A,H2B), C6(H6A,H6B),
 C02U(H2AA,HF), C8(H8A,H8B)
6.d Me refined with riding coordinates:
 C02O(H02N,H02O,H02P), C02P(H02Q,H02R,H02S), C02R(H02U,H02V,H02W), C02W(H02Y,H,
 HA), C13(H13A,H13B,H13C), C020(H0AA,HB,HC), C028(H1AA,HD,HE), C035(H03A,H03B,
 H03C), C3(H3A,H3B,H3C), C7(H7A,H7B,H7C), C4(H4A,H4B,H4C), C033(H03D,H03E,H03F),
  C9(H9A,H9B,H9C)
6.e Aromatic/amide H refined with riding coordinates:
 C00S(H00S), C00U(H00U), C00X(H00X), C01C(H01C), C01G(H01G), C01J(H01J),
 C01L(H01L), C01O(H01O), C01R(H01R), C01S(H01S), C01T(H01T), C01U(H01U),
 C01V(H01V), C01X(H01X), C01Y(H01Y), C01Z(H01Z), C02A(H02A), C02B(H02B),
 C02C(H02C), C02D(H02D), C02F(H02F), C02G(H02G), C02H(H02H), C02I(H02I),
 C02K(H02K), C02L(H02L), C02M(H02M), C02Q(H02T), C02V(H02X), C02X(H02Z),
 C02Z(H02), C014(H014), C015(H015), C016(H016), C019(H019), C022(H022),
 C023(H023), C026(H026), C027(H027), C031(H031)
6.f Idealised Me refined as rotating group:
 C01W(H01A,H01B,H01D), C010(H01E,H01F,H01H)
6.g Idealised tetrahedral OH refined as rotating group:
 O5(H5), O4(H4), O01H(H01I), O9(H9)
;
_shelx_shelxl_version_number 2014/7
_olex2_submission_special_instructions 'No special instructions were received'

loop_
_space_group_symop_operation_xyz
'x, y, z'
'-x, y+1/2, -z+1/2'
'-x, -y, -z'
'x, -y-1/2, z-1/2'

loop_
_atom_site_label
_atom_site_type_symbol
_atom_site_fract_x
_atom_site_fract_y
_atom_site_fract_z
_atom_site_U_iso_or_equiv
_atom_site_adp_type
_atom_site_occupancy
_atom_site_site_symmetry_order
_atom_site_calc_flag
_atom_site_refinement_flags_posn
_atom_site_refinement_flags_adp
_atom_site_disorder_assembly
_atom_site_disorder_group
Ni01 Ni 0.46543(4) 0.76316(2) 0.52072(3) 0.03270(18) Uani 1 1 d . . . .
Ni02 Ni 0.33011(4) 0.70544(2) 0.41122(3) 0.03210(17) Uani 1 1 d . . . .
Ni03 Ni 0.53417(5) 0.72856(2) 0.41245(3) 0.03462(18) Uani 1 1 d D . . .
Ni04 Ni 0.38115(5) 0.80592(2) 0.38856(3) 0.03452(18) Uani 1 1 d D . . .
O00A O 0.40003(19) 0.73942(9) 0.36401(11) 0.0338(5) Uani 1 1 d . . . .
H00A H 0.3821 0.7329 0.3187 0.041 Uiso 1 1 d R . . .
O00B O 0.3319(2) 0.63805(9) 0.37642(12) 0.0380(6) Uani 1 1 d . . . .
O00C O 0.50295(19) 0.78849(9) 0.45176(11) 0.0348(6) Uani 1 1 d . . . .
H00C H 0.5515 0.8131 0.4624 0.042 Uiso 1 1 calc R . . .
O00D O 0.44970(19) 0.82794(9) 0.56210(12) 0.0361(6) Uani 1 1 d . . . .
O00F O 0.21484(19) 0.71637(9) 0.33693(12) 0.0373(6) Uani 1 1 d . . . .
O00G O 0.4450(2) 0.83341(11) 0.33225(14) 0.0495(7) Uani 1 1 d . . . .
O00H O 0.53788(19) 0.67268(10) 0.36311(12) 0.0401(6) Uani 1 1 d . . . .
O00I O 0.32554(19) 0.76886(9) 0.45361(12) 0.0347(6) Uani 1 1 d . . . .
O00L O 0.3912(2) 0.87028(11) 0.43592(17) 0.0557(8) Uani 1 1 d D . . .
H00L H 0.415(4) 0.8692(8) 0.4750(6) 0.083 Uiso 1 1 d DR . . .
O007 O 0.46140(18) 0.70000(9) 0.48008(11) 0.0333(5) Uani 1 1 d . . . .
O008 O 0.5980(2) 0.75399(10) 0.57645(12) 0.0405(6) Uani 1 1 d . . . .
O009 O 0.5836(2) 0.77382(12) 0.35736(15) 0.0533(8) Uani 1 1 d D . . .
H009 H 0.554(3) 0.7991(9) 0.3441(17) 0.080 Uiso 1 1 d DR . . .
N00E N 0.6624(2) 0.71446(12) 0.47048(14) 0.0376(7) Uani 1 1 d . . . .
N00J N 0.2552(3) 0.81879(11) 0.32521(15) 0.0400(7) Uani 1 1 d . . . .
N00K N 0.4222(2) 0.73603(11) 0.58859(14) 0.0344(7) Uani 1 1 d . . . .
N00M N 0.0749(2) 0.74387(12) 0.34074(17) 0.0439(8) Uani 1 1 d . . . .
N00N N 0.2513(3) 0.55006(12) 0.45049(17) 0.0467(8) Uani 1 1 d . . . .
N00P N 0.7327(2) 0.79636(13) 0.59514(16) 0.0440(8) Uani 1 1 d . . . .
N00Q N 0.8085(3) 0.79743(14) 0.57343(17) 0.0479(9) Uani 1 1 d . . . .
N00R N 0.3906(2) 0.84743(11) 0.64268(14) 0.0371(7) Uani 1 1 d . . . .
N00T N 0.2640(2) 0.67500(11) 0.46643(14) 0.0354(7) Uani 1 1 d . . . .
N00V N 0.2952(3) 0.56516(12) 0.40809(17) 0.0437(8) Uani 1 1 d . . . .
N00W N 0.3450(2) 0.82218(12) 0.67737(15) 0.0399(7) Uani 1 1 d . . . .
N011 N 0.0351(3) 0.78733(14) 0.34402(19) 0.0520(9) Uani 1 1 d . . . .
C00O C 0.6847(3) 0.64167(14) 0.42209(18) 0.0397(9) Uani 1 1 d . . . .
C00S C 0.5223(4) 0.57979(16) 0.5210(2) 0.0539(11) Uani 1 1 d . . . .
H00S H 0.5420 0.5537 0.5028 0.065 Uiso 1 1 calc R . . .
C00U C 0.2311(3) 0.82584(15) 0.4795(2) 0.0460(10) Uani 1 1 d . . . .
H00U H 0.2576 0.8490 0.4605 0.055 Uiso 1 1 calc R . . .
C00X C 0.7103(3) 0.67839(15) 0.46606(18) 0.0392(8) Uani 1 1 d . . . .
H00X H 0.7696 0.6761 0.4957 0.047 Uiso 1 1 calc R . . .
C00Y C 0.5997(3) 0.64048(14) 0.37267(18) 0.0385(8) Uani 1 1 d . . . .
C00Z C 0.4776(3) 0.66050(14) 0.51418(17) 0.0356(8) Uani 1 1 d . . . .
C01A C 0.3025(3) 0.61274(13) 0.41064(18) 0.0362(8) Uani 1 1 d . . . .
C01B C 0.7876(3) 0.76937(16) 0.52281(19) 0.0433(9) Uani 1 1 d . . . .
C01C C 0.5090(4) 0.57497(17) 0.5783(2) 0.0603(13) Uani 1 1 d . . . .
H01C H 0.5194 0.5461 0.5996 0.072 Uiso 1 1 calc R . . .
C01D C 0.2654(3) 0.62720(14) 0.45802(18) 0.0363(8) Uani 1 1 d . . . .
C01E C 0.7056(3) 0.74804(15) 0.51579(18) 0.0401(9) Uani 1 1 d . . . .
C01F C 0.3156(3) 0.87436(14) 0.26641(19) 0.0443(10) Uani 1 1 d . . . .
C01G C 0.4717(4) 0.89791(16) 0.2771(2) 0.0556(12) Uani 1 1 d . . . .
H01G H 0.5361 0.8943 0.2958 0.067 Uiso 1 1 calc R . . .
C01I C 0.4176(3) 0.81751(13) 0.60474(16) 0.0332(8) Uani 1 1 d . . . .
C01J C 0.5844(3) 0.60152(15) 0.3332(2) 0.0455(10) Uani 1 1 d . . . .
H01J H 0.5284 0.5995 0.3002 0.055 Uiso 1 1 calc R . . .
C01K C 0.3978(3) 0.77188(13) 0.62204(16) 0.0337(8) Uani 1 1 d . . . .
C01L C 0.7478(3) 0.60477(16) 0.4289(2) 0.0475(10) Uani 1 1 d . . . .
H01L H 0.8037 0.6056 0.4620 0.057 Uiso 1 1 calc R . . .
C01M C 0.4633(3) 0.65692(14) 0.57263(18) 0.0392(8) Uani 1 1 d . . . .
C01N C 0.6697(3) 0.76488(15) 0.56186(18) 0.0388(8) Uani 1 1 d . . . .
C01O C 0.7457(4) 0.84160(19) 0.7728(2) 0.0561(12) Uani 1 1 d . . . .
H01O H 0.7486 0.8525 0.8128 0.067 Uiso 1 1 calc R . . .
C01P C 0.1616(3) 0.74951(14) 0.33535(17) 0.0377(8) Uani 1 1 d . . . .
C01Q C 0.2992(3) 0.53668(14) 0.3577(2) 0.0477(10) Uani 1 1 d . . . .
C01R C 0.5076(3) 0.62150(15) 0.4898(2) 0.0432(9) Uani 1 1 d . . . .
H01R H 0.5182 0.6237 0.4509 0.052 Uiso 1 1 calc R . . .
C01S C 0.2853(4) 0.90994(16) 0.2211(2) 0.0599(13) Uani 1 1 d . . . .
H01S H 0.2213 0.9136 0.2010 0.072 Uiso 1 1 calc R . . .
C01T C 0.4799(4) 0.61357(16) 0.6034(2) 0.0542(12) Uani 1 1 d . . . .
H01T H 0.4708 0.6109 0.6428 0.065 Uiso 1 1 calc R . . .
C01U C 0.6485(4) 0.56602(15) 0.3409(2) 0.0519(11) Uani 1 1 d . . . .
H01U H 0.6361 0.5405 0.3132 0.062 Uiso 1 1 calc R . . .
C01V C 0.4399(4) 0.93308(16) 0.2347(2) 0.0595(14) Uani 1 1 d . . . .
H01V H 0.4823 0.9535 0.2250 0.071 Uiso 1 1 calc R . . .
C01W C 0.8494(4) 0.76742(19) 0.4832(2) 0.0534(11) Uani 1 1 d . . . .
H01A H 0.8569 0.7987 0.4685 0.080 Uiso 1 1 calc GR . . .
H01B H 0.8222 0.7471 0.4477 0.080 Uiso 1 1 calc GR . . .
H01D H 0.9096 0.7552 0.5073 0.080 Uiso 1 1 calc GR . . .
C01X C 0.2449(3) 0.84833(14) 0.28016(18) 0.0434(9) Uani 1 1 d . . . .
H01X H 0.1839 0.8530 0.2537 0.052 Uiso 1 1 calc R . . .
C01Y C 0.7308(4) 0.56766(17) 0.3890(2) 0.0548(12) Uani 1 1 d . . . .
H01Y H 0.7747 0.5434 0.3942 0.066 Uiso 1 1 calc R . . .
C01Z C 0.4333(3) 0.69356(14) 0.60575(18) 0.0378(8) Uani 1 1 d . . . .
H01Z H 0.4211 0.6854 0.6429 0.045 Uiso 1 1 calc R . . .
C02A C 0.1271(3) 0.80623(19) 0.5367(2) 0.0562(12) Uani 1 1 d . . . .
H02A H 0.0843 0.8153 0.5573 0.067 Uiso 1 1 calc R . . .
C02B C 0.3451(5) 0.93876(17) 0.2059(2) 0.0681(16) Uani 1 1 d . . . .
H02B H 0.3230 0.9625 0.1761 0.082 Uiso 1 1 calc R . . .
C02C C 0.1507(3) 0.76035(17) 0.5347(2) 0.0478(10) Uani 1 1 d . . . .
H02C H 0.1241 0.7379 0.5546 0.057 Uiso 1 1 calc R . . .
C02D C 0.8222(4) 0.8237(2) 0.7620(2) 0.0622(14) Uani 1 1 d . . . .
H02D H 0.8780 0.8214 0.7951 0.075 Uiso 1 1 calc R . . .
C02E C 0.2132(3) 0.74550(15) 0.50403(18) 0.0383(8) Uani 1 1 d . . . .
C02F C 0.2392(5) 0.4773(2) 0.2839(3) 0.0771(17) Uani 1 1 d . . . .
H02F H 0.1946 0.4539 0.2675 0.092 Uiso 1 1 calc R . . .
C02G C 0.0319(4) 0.6201(2) 0.3663(3) 0.0654(14) Uani 1 1 d . . . .
H02G H 0.0429 0.5905 0.3518 0.078 Uiso 1 1 calc R . . .
C02H C 0.2893(5) 0.9653(2) 0.6168(2) 0.0695(16) Uani 1 1 d . . . .
H02H H 0.2312 0.9801 0.6085 0.083 Uiso 1 1 calc R . . .
C02I C 0.0045(3) 0.70668(19) 0.4118(2) 0.0530(11) Uani 1 1 d . . . .
H02I H -0.0031 0.7361 0.4286 0.064 Uiso 1 1 calc R . . .
C02J C 0.6198(8) 0.7596(3) 0.3113(4) 0.140(5) Uani 1 1 d D . . .
H02E H 0.6863 0.7549 0.3322 0.168 Uiso 1 1 calc R . . .
H02J H 0.5936 0.7284 0.2988 0.168 Uiso 1 1 calc R . . .
C02K C 0.3757(5) 0.51757(18) 0.2835(3) 0.0651(14) Uani 1 1 d . . . .
H02K H 0.4235 0.5229 0.2657 0.078 Uiso 1 1 calc R . . .
C02L C 0.3094(5) 0.4837(2) 0.2590(3) 0.0773(18) Uani 1 1 d . . . .
H02L H 0.3127 0.4652 0.2252 0.093 Uiso 1 1 calc R . . .
C02M C -0.0104(4) 0.6239(2) 0.4110(3) 0.0684(15) Uani 1 1 d . . . .
H02M H -0.0307 0.5967 0.4265 0.082 Uiso 1 1 calc R . . .
C02O C 0.2011(4) 0.58340(18) 0.5367(2) 0.0570(12) Uani 1 1 d . . . .
H02N H 0.1964 0.6141 0.5540 0.085 Uiso 1 1 calc R . . .
H02O H 0.1400 0.5690 0.5227 0.085 Uiso 1 1 calc R . . .
H02P H 0.2427 0.5639 0.5685 0.085 Uiso 1 1 calc R . . .
C02P C 0.0707(4) 0.87053(18) 0.3317(3) 0.0641(14) Uani 1 1 d . . . .
H02Q H 0.0092 0.8741 0.3361 0.096 Uiso 1 1 calc R . . .
H02R H 0.1157 0.8871 0.3653 0.096 Uiso 1 1 calc R . . .
H02S H 0.0712 0.8834 0.2920 0.096 Uiso 1 1 calc R . . .
C02Q C 0.8204(3) 0.80857(19) 0.7032(2) 0.0559(12) Uani 1 1 d . . . .
H02T H 0.8737 0.7959 0.6961 0.067 Uiso 1 1 calc R . . .
C02R C 0.8579(4) 0.8414(2) 0.5776(3) 0.0687(15) Uani 1 1 d . . . .
H02U H 0.8653 0.8557 0.6180 0.103 Uiso 1 1 calc R . . .
H02V H 0.9186 0.8357 0.5729 0.103 Uiso 1 1 calc R . . .
H02W H 0.8228 0.8623 0.5448 0.103 Uiso 1 1 calc R . . .
C02S C 0.0952(3) 0.81992(16) 0.3345(2) 0.0467(10) Uani 1 1 d . . . .
C02V C 0.3683(6) 0.99167(19) 0.6227(3) 0.0782(19) Uani 1 1 d . . . .
H02X H 0.3635 1.0244 0.6179 0.094 Uiso 1 1 calc R . . .
C02W C -0.0637(3) 0.7915(2) 0.3157(3) 0.0683(15) Uani 1 1 d . . . .
H02Y H -0.0946 0.7651 0.3280 0.102 Uiso 1 1 calc R . . .
H H -0.0852 0.8205 0.3293 0.102 Uiso 1 1 calc R . . .
HA H -0.0781 0.7919 0.2706 0.102 Uiso 1 1 calc R . . .
C02X C 0.2322(4) 0.50439(18) 0.3327(3) 0.0623(13) Uani 1 1 d . . . .
H02Z H 0.1818 0.5006 0.3485 0.075 Uiso 1 1 calc R . . .
C02Y C 0.0443(3) 0.70314(16) 0.3647(2) 0.0455(10) Uani 1 1 d . . . .
C02Z C 0.4530(5) 0.97071(19) 0.6355(3) 0.0753(18) Uani 1 1 d . . . .
H02 H 0.5063 0.9890 0.6398 0.090 Uiso 1 1 calc R . . .
C5 C 0.3589(8) 0.9144(3) 0.4196(4) 0.124(3) Uani 1 1 d D U . .
H5A H 0.2970 0.9116 0.3889 0.149 Uiso 1 1 calc R . . .
H5B H 0.3992 0.9290 0.3981 0.149 Uiso 1 1 calc R . . .
C010 C 0.3141(4) 0.73946(16) 0.6971(2) 0.0486(10) Uani 1 1 d . . . .
H01E H 0.2883 0.7144 0.6676 0.073 Uiso 1 1 calc GR . . .
H01F H 0.2654 0.7530 0.7114 0.073 Uiso 1 1 calc GR . . .
H01H H 0.3626 0.7269 0.7325 0.073 Uiso 1 1 calc GR . . .
C012 C 0.2584(3) 0.77900(15) 0.47789(17) 0.0353(8) Uani 1 1 d . . . .
C013 C 0.3536(3) 0.77603(14) 0.66620(17) 0.0367(8) Uani 1 1 d . . . .
C13 C 0.3513(15) 0.9472(4) 0.4683(6) 0.240(10) Uani 1 1 d D U . .
H13A H 0.3273 0.9770 0.4493 0.361 Uiso 1 1 calc R . . .
H13B H 0.3094 0.9344 0.4892 0.361 Uiso 1 1 calc R . . .
H13C H 0.4122 0.9519 0.4984 0.361 Uiso 1 1 calc R . . .
C014 C 0.3717(4) 0.54345(15) 0.3340(2) 0.0511(11) Uani 1 1 d . . . .
H014 H 0.4183 0.5656 0.3522 0.061 Uiso 1 1 calc R . . .
C015 C 0.6611(3) 0.82990(17) 0.6661(2) 0.0499(10) Uani 1 1 d . . . .
H015 H 0.6052 0.8325 0.6331 0.060 Uiso 1 1 calc R . . .
C016 C 0.6652(3) 0.84359(19) 0.7254(2) 0.0537(11) Uani 1 1 d . . . .
H016 H 0.6110 0.8545 0.7331 0.064 Uiso 1 1 calc R . . .
C017 C 0.3819(3) 0.89688(14) 0.63584(18) 0.0424(9) Uani 1 1 d . . . .
C018 C 0.4113(3) 0.86735(14) 0.29316(19) 0.0456(10) Uani 1 1 d . . . .
C019 C 0.2961(4) 0.91754(18) 0.6230(2) 0.0537(11) Uani 1 1 d . . . .
H019 H 0.2428 0.8992 0.6185 0.064 Uiso 1 1 calc R . . .
C020 C 0.2852(4) 0.50581(18) 0.4815(3) 0.0618(13) Uani 1 1 d . . . .
H0AA H 0.2901 0.4829 0.4508 0.093 Uiso 1 1 calc R . . .
HB H 0.3458 0.5106 0.5119 0.093 Uiso 1 1 calc R . . .
HC H 0.2421 0.4945 0.5025 0.093 Uiso 1 1 calc R . . .
C022 C 0.0589(3) 0.66054(17) 0.3421(2) 0.0526(11) Uani 1 1 d . . . .
H022 H 0.0871 0.6585 0.3103 0.063 Uiso 1 1 calc R . . .
C023 C 0.2221(3) 0.69576(15) 0.50040(19) 0.0405(9) Uani 1 1 d . . . .
H023 H 0.1952 0.6770 0.5246 0.049 Uiso 1 1 calc R . . .
C024 C 0.2380(3) 0.58826(15) 0.4831(2) 0.0433(9) Uani 1 1 d . . . .
C025 C 0.7386(3) 0.81267(15) 0.65566(19) 0.0429(9) Uani 1 1 d . . . .
C026 C 0.4606(4) 0.92253(17) 0.6422(2) 0.0569(12) Uani 1 1 d . . . .
H026 H 0.5189 0.9077 0.6510 0.068 Uiso 1 1 calc R . . .
C027 C 0.1665(3) 0.83874(17) 0.5083(2) 0.0533(11) Uani 1 1 d . . . .
H027 H 0.1494 0.8704 0.5084 0.064 Uiso 1 1 calc R . . .
C028 C 0.3457(4) 0.84095(16) 0.73756(19) 0.0498(10) Uani 1 1 d . . . .
H1AA H 0.3386 0.8748 0.7346 0.075 Uiso 1 1 calc R . . .
HD H 0.2949 0.8274 0.7496 0.075 Uiso 1 1 calc R . . .
HE H 0.4043 0.8332 0.7687 0.075 Uiso 1 1 calc R . . .
C029 C 0.1725(3) 0.79855(14) 0.33052(18) 0.0399(9) Uani 1 1 d . . . .
C031 C -0.0240(4) 0.6664(2) 0.4337(3) 0.0683(15) Uani 1 1 d . . . .
H031 H -0.0533 0.6683 0.4649 0.082 Uiso 1 1 calc R . . .
C035 C 0.6146(11) 0.7814(5) 0.2595(4) 0.187(7) Uani 1 1 d D . . .
H03A H 0.6465 0.7631 0.2359 0.281 Uiso 1 1 calc R . . .
H03B H 0.5499 0.7852 0.2351 0.281 Uiso 1 1 calc R . . .
H03C H 0.6437 0.8119 0.2690 0.281 Uiso 1 1 calc R . . .
Cl03 Cl 0.0238(2) 0.69240(16) 0.63377(15) 0.1611(15) Uani 1 1 d . . . .
O1 O 0.0072(7) 0.6747(5) 0.6859(3) 0.245(7) Uani 1 1 d . . . .
O2 O -0.0527(6) 0.6795(5) 0.5814(3) 0.212(5) Uani 1 1 d . . . .
O6 O 0.1054(5) 0.6720(3) 0.6247(5) 0.181(4) Uani 1 1 d . . . .
O8 O 0.0320(8) 0.7408(4) 0.6419(8) 0.245(6) Uani 1 1 d . . . .
Cl05 Cl 0.8266(2) 0.89673(8) 0.39035(14) 0.1247(9) Uani 1 1 d . . . .
O3 O 0.8201(7) 0.9352(3) 0.4234(7) 0.255(7) Uani 1 1 d . . . .
O13 O 0.9020(6) 0.8712(2) 0.4266(4) 0.156(3) Uani 1 1 d . . . .
O032 O 0.7447(10) 0.8717(5) 0.3825(6) 0.258(7) Uani 1 1 d . . . .
O034 O 0.8458(9) 0.9064(6) 0.3380(6) 0.308(10) Uani 1 1 d . . . .
O7 O 0.0687(9) 0.6084(5) 0.1214(6) 0.261(6) Uani 1 1 d D U . .
H7 H 0.0459 0.5819 0.1219 0.391 Uiso 1 1 d R . . .
C1 C 0.0966(10) 0.6279(6) 0.1832(7) 0.222(7) Uani 1 1 d D U . .
H1A H 0.0457 0.6449 0.1919 0.266 Uiso 1 1 calc R . . .
H1B H 0.1504 0.6487 0.1901 0.266 Uiso 1 1 calc R . . .
C3 C 0.1208(13) 0.5845(6) 0.2209(8) 0.252(9) Uani 1 1 d D U . .
H3A H 0.1414 0.5925 0.2649 0.378 Uiso 1 1 calc R . . .
H3B H 0.0665 0.5644 0.2121 0.378 Uiso 1 1 calc R . . .
H3C H 0.1702 0.5682 0.2103 0.378 Uiso 1 1 calc R . . .
O5 O 0.0208(7) 0.4674(4) 0.4382(5) 0.195(4) Uani 1 1 d D U . .
H5 H 0.0634 0.4869 0.4436 0.293 Uiso 1 1 calc GR . . .
C2 C -0.0174(14) 0.4603(6) 0.3790(6) 0.220(7) Uani 1 1 d D U . .
H2A H -0.0614 0.4865 0.3675 0.265 Uiso 1 1 calc R . . .
H2B H -0.0561 0.4327 0.3788 0.265 Uiso 1 1 calc R . . .
C7 C 0.0081(11) 0.4533(6) 0.3197(7) 0.210(7) Uani 1 1 d D U . .
H7A H -0.0480 0.4491 0.2848 0.314 Uiso 1 1 calc R . . .
H7B H 0.0417 0.4806 0.3123 0.314 Uiso 1 1 calc R . . .
H7C H 0.0471 0.4257 0.3239 0.314 Uiso 1 1 calc R . . .
O4 O 0.8698(9) 0.6128(6) 0.6724(7) 0.257(6) Uani 1 1 d D U . .
H4 H 0.8682 0.6228 0.7067 0.386 Uiso 1 1 calc GR U . .
C4 C 0.7420(8) 0.6600(5) 0.6533(7) 0.176(5) Uani 1 1 d D U . .
H4A H 0.6812 0.6680 0.6251 0.264 Uiso 1 1 calc R U . .
H4B H 0.7361 0.6505 0.6933 0.264 Uiso 1 1 calc R U . .
H4C H 0.7828 0.6870 0.6590 0.264 Uiso 1 1 calc R U . .
C6 C 0.7818(11) 0.6205(5) 0.6263(8) 0.198(6) Uani 1 1 d D U . .
H6A H 0.7424 0.5925 0.6207 0.238 Uiso 1 1 calc R U . .
H6B H 0.7895 0.6292 0.5861 0.238 Uiso 1 1 calc R U . .
O01H O 0.6475(4) 0.85436(18) 0.4691(2) 0.0947(15) Uani 1 1 d . . . .
H01I H 0.6599 0.8501 0.4360 0.142 Uiso 1 1 calc GR . . .
C02U C 0.6227(7) 0.9010(3) 0.4728(5) 0.127(4) Uani 1 1 d . . . .
H2AA H 0.5634 0.9075 0.4407 0.153 Uiso 1 1 calc R . . .
HF H 0.6701 0.9216 0.4654 0.153 Uiso 1 1 calc R . . .
C033 C 0.6139(7) 0.9103(3) 0.5348(4) 0.112(3) Uani 1 1 d . . . .
H03D H 0.5966 0.9429 0.5373 0.168 Uiso 1 1 calc R . . .
H03E H 0.5664 0.8901 0.5418 0.168 Uiso 1 1 calc R . . .
H03F H 0.6729 0.9042 0.5664 0.168 Uiso 1 1 calc R . . .
O9 O 0.1349(17) 0.9837(5) 0.2830(8) 0.299(8) Uani 1 1 d D U . .
H9 H 0.1151 0.9911 0.3123 0.449 Uiso 1 1 calc GR . A 1
C8 C 0.1561(15) 1.0255(6) 0.2540(8) 0.251(9) Uani 1 1 d D U . .
H8A H 0.1104 1.0505 0.2511 0.301 Uiso 1 1 calc R . . .
H8B H 0.1624 1.0193 0.2127 0.301 Uiso 1 1 calc R . . .
C9 C 0.2460(16) 1.0356(7) 0.3010(8) 0.270(10) Uani 1 1 d D U . .
H9A H 0.2725 1.0638 0.2893 0.406 Uiso 1 1 calc R . . .
H9B H 0.2367 1.0403 0.3414 0.406 Uiso 1 1 calc R . . .
H9C H 0.2880 1.0095 0.3034 0.406 Uiso 1 1 calc R . . .

loop_
_atom_site_aniso_label
_atom_site_aniso_U_11
_atom_site_aniso_U_22
_atom_site_aniso_U_33
_atom_site_aniso_U_23
_atom_site_aniso_U_13
_atom_site_aniso_U_12
Ni01 0.0337(4) 0.0373(3) 0.0302(3) 0.0004(2) 0.0143(3) -0.0002(3)
Ni02 0.0332(4) 0.0329(3) 0.0331(3) 0.0014(2) 0.0145(3) 0.0003(2)
Ni03 0.0347(4) 0.0384(4) 0.0338(3) -0.0010(2) 0.0151(3) 0.0019(3)
Ni04 0.0380(4) 0.0334(3) 0.0347(3) 0.0026(2) 0.0149(3) 0.0005(3)
O00A 0.0399(15) 0.0328(12) 0.0318(12) 0.0011(10) 0.0159(11) 0.0006(10)
O00B 0.0444(16) 0.0348(13) 0.0393(13) 0.0008(11) 0.0195(12) -0.0015(11)
O00C 0.0431(15) 0.0334(13) 0.0310(12) -0.0007(10) 0.0159(11) -0.0039(11)
O00D 0.0382(15) 0.0385(14) 0.0359(13) -0.0001(10) 0.0177(11) -0.0019(11)
O00F 0.0386(15) 0.0378(13) 0.0370(13) -0.0026(11) 0.0138(11) 0.0005(11)
O00G 0.0539(19) 0.0477(16) 0.0556(17) 0.0176(14) 0.0294(15) 0.0066(14)
O00H 0.0384(15) 0.0459(15) 0.0398(14) -0.0057(11) 0.0174(12) 0.0049(12)
O00I 0.0376(15) 0.0356(13) 0.0336(13) -0.0001(10) 0.0150(11) 0.0027(11)
O00L 0.058(2) 0.0384(15) 0.073(2) -0.0107(15) 0.0240(18) 0.0014(14)
O007 0.0371(14) 0.0342(12) 0.0298(12) 0.0024(10) 0.0118(10) -0.0002(10)
O008 0.0386(15) 0.0506(16) 0.0330(13) -0.0021(11) 0.0119(11) -0.0019(12)
O009 0.057(2) 0.0555(18) 0.0599(19) 0.0121(15) 0.0366(16) 0.0080(15)
N00E 0.0341(17) 0.0478(18) 0.0317(15) -0.0006(13) 0.0113(13) -0.0018(14)
N00J 0.050(2) 0.0341(16) 0.0346(16) 0.0026(13) 0.0114(14) 0.0007(14)
N00K 0.0341(17) 0.0391(16) 0.0312(15) 0.0000(12) 0.0119(13) 0.0021(13)
N00M 0.0332(18) 0.0424(18) 0.054(2) -0.0056(15) 0.0110(15) 0.0016(14)
N00N 0.060(2) 0.0378(17) 0.0499(19) 0.0069(15) 0.0279(18) -0.0045(16)
N00P 0.0341(18) 0.060(2) 0.0398(18) -0.0078(15) 0.0134(15) -0.0057(16)
N00Q 0.0361(19) 0.067(2) 0.0449(19) -0.0071(17) 0.0183(16) -0.0087(17)
N00R 0.0422(18) 0.0378(16) 0.0365(16) -0.0004(13) 0.0197(14) 0.0010(14)
N00T 0.0345(17) 0.0383(16) 0.0347(15) 0.0013(13) 0.0128(13) -0.0016(13)
N00V 0.050(2) 0.0372(17) 0.0511(19) 0.0037(14) 0.0268(17) -0.0027(15)
N00W 0.0455(19) 0.0454(18) 0.0342(16) -0.0019(13) 0.0201(14) -0.0001(15)
N011 0.037(2) 0.056(2) 0.065(2) -0.0073(18) 0.0171(18) 0.0104(17)
C00O 0.042(2) 0.043(2) 0.042(2) 0.0077(16) 0.0248(17) 0.0073(17)
C00S 0.062(3) 0.042(2) 0.059(3) 0.0043(19) 0.019(2) 0.010(2)
C00U 0.050(3) 0.044(2) 0.045(2) -0.0013(17) 0.0159(19) 0.0077(19)
C00X 0.036(2) 0.047(2) 0.0379(19) 0.0028(16) 0.0167(16) 0.0057(17)
C00Y 0.042(2) 0.041(2) 0.041(2) 0.0006(16) 0.0258(17) 0.0034(17)
C00Z 0.0238(17) 0.044(2) 0.0371(18) 0.0042(15) 0.0061(14) 0.0049(15)
C01A 0.0321(19) 0.0364(19) 0.0398(19) 0.0039(15) 0.0107(16) 0.0016(15)
C01B 0.033(2) 0.057(2) 0.042(2) -0.0009(18) 0.0148(17) -0.0016(18)
C01C 0.081(4) 0.044(2) 0.055(3) 0.015(2) 0.018(3) 0.019(2)
C01D 0.034(2) 0.0389(19) 0.0388(19) 0.0038(15) 0.0150(16) -0.0003(15)
C01E 0.0311(19) 0.054(2) 0.0360(19) -0.0027(17) 0.0122(16) 0.0044(17)
C01F 0.062(3) 0.0359(19) 0.038(2) 0.0020(16) 0.0198(19) 0.0016(18)
C01G 0.084(4) 0.040(2) 0.051(2) 0.0004(19) 0.033(2) -0.007(2)
C01I 0.0336(19) 0.0390(18) 0.0292(16) 0.0000(14) 0.0130(14) -0.0023(15)
C01J 0.053(3) 0.043(2) 0.047(2) -0.0044(17) 0.025(2) -0.0017(19)
C01K 0.0288(18) 0.0415(19) 0.0306(17) 0.0013(14) 0.0090(14) -0.0023(15)
C01L 0.050(3) 0.050(2) 0.049(2) 0.0104(18) 0.025(2) 0.013(2)
C01M 0.043(2) 0.040(2) 0.0378(19) 0.0037(15) 0.0167(17) 0.0051(17)
C01N 0.032(2) 0.051(2) 0.0353(19) 0.0001(16) 0.0137(16) -0.0030(16)
C01O 0.058(3) 0.068(3) 0.041(2) -0.010(2) 0.014(2) -0.001(2)
C01P 0.039(2) 0.040(2) 0.0345(18) -0.0013(15) 0.0122(16) 0.0022(17)
C01Q 0.060(3) 0.036(2) 0.054(2) 0.0019(17) 0.027(2) 0.0009(19)
C01R 0.042(2) 0.048(2) 0.043(2) 0.0051(17) 0.0185(18) 0.0114(18)
C01S 0.086(4) 0.042(2) 0.047(2) 0.0065(19) 0.015(2) 0.003(2)
C01T 0.073(3) 0.048(2) 0.043(2) 0.0130(19) 0.020(2) 0.013(2)
C01U 0.068(3) 0.039(2) 0.062(3) -0.0054(19) 0.040(3) 0.001(2)
C01V 0.095(4) 0.042(2) 0.052(3) -0.0010(19) 0.038(3) -0.015(2)
C01W 0.050(3) 0.069(3) 0.051(2) -0.006(2) 0.029(2) -0.005(2)
C01X 0.051(2) 0.041(2) 0.0372(19) 0.0018(16) 0.0123(18) 0.0061(18)
C01Y 0.064(3) 0.048(2) 0.064(3) 0.008(2) 0.036(2) 0.016(2)
C01Z 0.043(2) 0.042(2) 0.0335(18) 0.0039(15) 0.0194(16) 0.0001(17)
C02A 0.045(3) 0.072(3) 0.061(3) -0.018(2) 0.030(2) 0.003(2)
C02B 0.113(5) 0.037(2) 0.056(3) 0.009(2) 0.028(3) -0.004(3)
C02C 0.040(2) 0.063(3) 0.047(2) -0.012(2) 0.0238(19) -0.006(2)
C02D 0.050(3) 0.090(4) 0.041(2) -0.010(2) 0.005(2) 0.006(3)
C02E 0.035(2) 0.046(2) 0.0366(19) -0.0061(16) 0.0154(16) -0.0034(17)
C02F 0.105(5) 0.061(3) 0.074(4) -0.015(3) 0.040(4) -0.024(3)
C02G 0.043(3) 0.059(3) 0.088(4) 0.001(3) 0.012(3) -0.008(2)
C02H 0.096(5) 0.060(3) 0.054(3) 0.004(2) 0.025(3) 0.028(3)
C02I 0.033(2) 0.069(3) 0.056(3) -0.007(2) 0.013(2) -0.006(2)
C02J 0.237(11) 0.118(6) 0.137(7) 0.068(5) 0.162(8) 0.098(7)
C02K 0.090(4) 0.046(3) 0.073(3) 0.006(2) 0.045(3) 0.004(3)
C02L 0.123(6) 0.051(3) 0.066(3) -0.008(2) 0.041(4) -0.003(3)
C02M 0.054(3) 0.076(4) 0.075(3) 0.015(3) 0.019(3) -0.005(3)
C02O 0.068(3) 0.056(3) 0.058(3) 0.009(2) 0.036(2) -0.007(2)
C02P 0.054(3) 0.054(3) 0.080(3) -0.006(2) 0.013(3) 0.018(2)
C02Q 0.042(3) 0.074(3) 0.049(2) -0.009(2) 0.009(2) 0.006(2)
C02R 0.070(4) 0.082(4) 0.067(3) -0.023(3) 0.040(3) -0.031(3)
C02S 0.042(2) 0.047(2) 0.050(2) -0.0054(18) 0.0130(19) 0.0079(19)
C02V 0.138(6) 0.040(3) 0.068(3) 0.008(2) 0.049(4) 0.014(3)
C02W 0.031(2) 0.071(3) 0.097(4) -0.007(3) 0.011(3) 0.006(2)
C02X 0.070(3) 0.052(3) 0.072(3) -0.010(2) 0.033(3) -0.017(2)
C02Y 0.029(2) 0.060(3) 0.047(2) -0.0018(19) 0.0107(17) -0.0050(18)
C02Z 0.115(5) 0.048(3) 0.081(4) -0.003(3) 0.057(4) -0.014(3)
C5 0.174(10) 0.081(5) 0.118(6) -0.010(4) 0.044(7) 0.002(6)
C010 0.058(3) 0.049(2) 0.049(2) -0.0014(18) 0.033(2) -0.007(2)
C012 0.0247(17) 0.051(2) 0.0310(17) -0.0043(15) 0.0094(14) 0.0037(16)
C013 0.040(2) 0.041(2) 0.0325(18) 0.0004(15) 0.0158(16) 0.0027(16)
C13 0.48(3) 0.104(8) 0.157(10) -0.025(7) 0.125(15) 0.029(12)
C014 0.062(3) 0.039(2) 0.060(3) 0.0027(19) 0.029(2) 0.005(2)
C015 0.040(2) 0.066(3) 0.043(2) -0.009(2) 0.0101(18) -0.001(2)
C016 0.041(2) 0.075(3) 0.044(2) -0.009(2) 0.0122(19) 0.003(2)
C017 0.057(3) 0.039(2) 0.0367(19) -0.0017(15) 0.0221(18) 0.0029(18)
C018 0.066(3) 0.038(2) 0.038(2) -0.0038(16) 0.024(2) -0.0028(19)
C019 0.059(3) 0.058(3) 0.044(2) -0.0006(19) 0.015(2) 0.012(2)
C020 0.073(4) 0.050(3) 0.067(3) 0.015(2) 0.028(3) 0.007(2)
C022 0.041(2) 0.053(3) 0.064(3) -0.004(2) 0.016(2) -0.002(2)
C023 0.035(2) 0.049(2) 0.041(2) 0.0003(17) 0.0162(17) -0.0034(17)
C024 0.041(2) 0.046(2) 0.046(2) 0.0055(17) 0.0193(18) -0.0008(18)
C025 0.040(2) 0.051(2) 0.038(2) -0.0063(17) 0.0122(17) -0.0036(18)
C026 0.071(3) 0.044(2) 0.066(3) -0.004(2) 0.036(3) -0.007(2)
C027 0.050(3) 0.052(3) 0.059(3) -0.010(2) 0.019(2) 0.012(2)
C028 0.063(3) 0.053(2) 0.040(2) -0.0019(18) 0.026(2) 0.002(2)
C029 0.039(2) 0.043(2) 0.0345(19) -0.0002(15) 0.0065(16) 0.0029(17)
C031 0.056(3) 0.090(4) 0.062(3) 0.006(3) 0.023(3) -0.006(3)
C035 0.272(17) 0.226(14) 0.086(6) 0.028(7) 0.088(8) 0.139(13)
Cl03 0.0992(18) 0.244(4) 0.139(2) 0.088(2) 0.0360(16) -0.026(2)
O1 0.159(8) 0.450(19) 0.097(5) 0.084(8) -0.001(5) -0.129(10)
O2 0.113(6) 0.398(16) 0.109(5) 0.101(8) 0.009(4) 0.039(8)
O6 0.074(4) 0.224(9) 0.242(9) 0.114(8) 0.046(5) 0.001(5)
O8 0.214(12) 0.140(8) 0.44(2) 0.007(10) 0.192(13) -0.024(8)
Cl05 0.158(2) 0.0825(12) 0.174(2) 0.0361(14) 0.111(2) 0.0421(13)
O3 0.177(9) 0.110(6) 0.470(19) -0.097(9) 0.088(11) 0.028(6)
O13 0.204(8) 0.109(5) 0.176(7) 0.056(5) 0.089(6) 0.057(5)
O032 0.299(15) 0.288(15) 0.255(12) -0.095(11) 0.184(12) -0.153(12)
O034 0.259(13) 0.46(2) 0.268(12) 0.266(15) 0.182(11) 0.207(14)
O7 0.231(13) 0.353(17) 0.197(8) 0.065(10) 0.065(9) -0.001(11)
C1 0.138(11) 0.324(16) 0.186(10) 0.071(10) 0.023(9) 0.113(11)
C3 0.291(19) 0.312(18) 0.195(10) 0.070(11) 0.137(12) 0.187(15)
O5 0.147(7) 0.259(11) 0.196(7) 0.044(8) 0.077(6) -0.094(7)
C2 0.262(17) 0.207(15) 0.191(9) 0.061(10) 0.068(9) 0.022(13)
C7 0.171(13) 0.272(19) 0.183(9) 0.078(11) 0.049(9) 0.019(12)
O4 0.189(10) 0.261(14) 0.309(14) 0.069(13) 0.059(10) 0.076(9)
C4 0.112(8) 0.159(10) 0.241(13) 0.073(10) 0.031(8) 0.011(7)
C6 0.196(12) 0.138(9) 0.253(14) 0.085(10) 0.058(9) 0.020(8)
O01H 0.100(4) 0.091(3) 0.099(3) 0.001(3) 0.038(3) -0.026(3)
C02U 0.145(8) 0.096(6) 0.183(9) 0.071(6) 0.113(8) 0.046(5)
C033 0.123(7) 0.094(6) 0.121(7) -0.014(5) 0.041(6) -0.031(5)
O9 0.40(2) 0.234(13) 0.276(17) 0.015(11) 0.123(14) -0.085(14)
C8 0.39(2) 0.207(15) 0.169(13) -0.029(11) 0.112(13) -0.080(14)
C9 0.41(2) 0.245(19) 0.168(14) -0.015(13) 0.107(14) -0.104(16)

loop_
_atom_type_symbol
_atom_type_description
_atom_type_scat_dispersion_real
_atom_type_scat_dispersion_imag
_atom_type_scat_source
C C 0.0181 0.0091 'International Tables Vol C Tables 4.2.6.8 and 6.1.1.4'
H H 0.0000 0.0000 'International Tables Vol C Tables 4.2.6.8 and 6.1.1.4'
Cl Cl 0.3639 0.7018 'International Tables Vol C Tables 4.2.6.8 and 6.1.1.4'
N N 0.0311 0.0180 'International Tables Vol C Tables 4.2.6.8 and 6.1.1.4'
Ni Ni -3.0029 0.5091 'International Tables Vol C Tables 4.2.6.8 and 6.1.1.4'
O O 0.0492 0.0322 'International Tables Vol C Tables 4.2.6.8 and 6.1.1.4'

loop_
_geom_angle_atom_site_label_1
_geom_angle_atom_site_label_2
_geom_angle_atom_site_label_3
_geom_angle
O00C Ni01 O00D 97.30(10)
O00C Ni01 O00I 83.04(11)
O00C Ni01 O007 86.84(10)
O00C Ni01 O008 93.81(12)
O00C Ni01 N00K 177.50(13)
O00D Ni01 O00I 91.35(10)
O007 Ni01 O00D 171.94(11)
O007 Ni01 O00I 82.26(10)
O007 Ni01 O008 92.97(11)
O008 Ni01 O00D 93.65(11)
O008 Ni01 O00I 174.40(10)
N00K Ni01 O00D 83.88(12)
N00K Ni01 O00I 94.74(12)
N00K Ni01 O007 91.72(12)
N00K Ni01 O008 88.31(12)
O00A Ni02 O00B 100.38(10)
O00A Ni02 O00F 86.96(11)
O00A Ni02 O00I 85.30(11)
O00A Ni02 O007 83.88(10)
O00A Ni02 N00T 174.43(12)
O00B Ni02 O007 95.20(10)
O00F Ni02 O00B 86.48(11)
O00F Ni02 O00I 96.00(11)
O00F Ni02 O007 170.84(11)
O00I Ni02 O00B 173.94(10)
O00I Ni02 O007 83.23(10)
N00T Ni02 O00B 84.30(12)
N00T Ni02 O00F 96.41(12)
N00T Ni02 O00I 89.92(12)
N00T Ni02 O007 92.73(11)
O00A Ni03 O00C 77.14(11)
O00A Ni03 O007 78.72(10)
O00A Ni03 O009 93.91(12)
O00A Ni03 N00E 172.21(12)
O00C Ni03 O007 77.70(10)
O00C Ni03 O009 85.00(12)
O00H Ni03 O00A 91.02(11)
O00H Ni03 O00C 168.13(12)
O00H Ni03 O007 101.08(11)
O00H Ni03 O009 95.07(13)
O00H Ni03 N00E 90.89(13)
O009 Ni03 O007 162.30(12)
N00E Ni03 O00C 100.96(12)
N00E Ni03 O007 93.51(11)
N00E Ni03 O009 93.43(14)
O00A Ni04 O00I 81.07(10)
O00A Ni04 O00L 164.39(13)
O00A Ni04 N00J 99.11(12)
O00C Ni04 O00A 77.65(11)
O00C Ni04 O00I 82.12(10)
O00C Ni04 O00L 87.09(12)
O00C Ni04 N00J 175.96(12)
O00G Ni04 O00A 93.36(12)
O00G Ni04 O00C 91.73(12)
O00G Ni04 O00I 172.44(12)
O00G Ni04 O00L 90.32(14)
O00G Ni04 N00J 90.87(14)
O00L Ni04 O00I 93.74(12)
N00J Ni04 O00I 95.04(12)
N00J Ni04 O00L 95.99(14)
Ni02 O00A Ni03 104.52(11)
Ni02 O00A Ni04 99.76(11)
Ni02 O00A H00A 116.2
Ni03 O00A Ni04 101.55(12)
Ni03 O00A H00A 116.2
Ni04 O00A H00A 116.2
C01A O00B Ni02 104.9(2)
Ni01 O00C Ni03 101.40(11)
Ni01 O00C Ni04 103.16(13)
Ni01 O00C H00C 116.4
Ni03 O00C H00C 116.4
Ni04 O00C Ni03 100.55(11)
Ni04 O00C H00C 116.4
C01I O00D Ni01 104.8(2)
C01P O00F Ni02 121.8(2)
C018 O00G Ni04 124.1(3)
C00Y O00H Ni03 129.6(3)
Ni02 O00I Ni01 95.26(10)
Ni02 O00I Ni04 92.27(10)
Ni04 O00I Ni01 90.55(10)
C012 O00I Ni01 115.5(2)
C012 O00I Ni02 121.5(2)
C012 O00I Ni04 132.6(2)
Ni04 O00L H00L 115.9(14)
C5 O00L Ni04 135.0(4)
C5 O00L H00L 108.7(14)
Ni01 O007 Ni02 99.09(11)
Ni01 O007 Ni03 91.76(10)
Ni02 O007 Ni03 91.20(9)
C00Z O007 Ni01 121.1(2)
C00Z O007 Ni02 116.5(2)
C00Z O007 Ni03 129.8(2)
C01N O008 Ni01 124.8(3)
Ni03 O009 H009 118.7(17)
C02J O009 Ni03 124.5(4)
C02J O009 H009 106.1(17)
C00X N00E Ni03 124.3(3)
C00X N00E C01E 117.2(3)
C01E N00E Ni03 118.2(3)
C01X N00J Ni04 122.1(3)
C01X N00J C029 115.9(4)
C029 N00J Ni04 121.9(2)
C01K N00K Ni01 109.6(2)
C01Z N00K Ni01 124.1(3)
C01Z N00K C01K 124.9(3)
N011 N00M C02Y 120.9(4)
C01P N00M N011 110.1(3)
C01P N00M C02Y 124.5(4)
N00V N00N C020 115.3(4)
C024 N00N N00V 107.7(3)
C024 N00N C020 121.5(4)
N00Q N00P C025 121.4(3)
C01N N00P N00Q 109.8(3)
C01N N00P C025 125.1(4)
N00P N00Q C02R 117.7(4)
C01B N00Q N00P 106.4(3)
C01B N00Q C02R 123.5(4)
N00W N00R C017 121.9(3)
C01I N00R N00W 109.0(3)
C01I N00R C017 126.3(3)
C01D N00T Ni02 108.1(2)
C023 N00T Ni02 126.9(3)
C023 N00T C01D 124.8(4)
N00N N00V C01Q 121.5(3)
C01A N00V N00N 109.2(3)
C01A N00V C01Q 125.8(3)
N00R N00W C028 118.0(3)
C013 N00W N00R 107.8(3)
C013 N00W C028 123.9(3)
N00M N011 C02W 117.3(4)
C02S N011 N00M 106.2(4)
C02S N011 C02W 121.7(4)
C00X C00O C00Y 123.7(4)
C01L C00O C00X 116.9(4)
C01L C00O C00Y 119.4(4)
C01C C00S H00S 119.2
C01R C00S H00S 119.2
C01R C00S C01C 121.6(4)
C012 C00U H00U 119.2
C027 C00U H00U 119.2
C027 C00U C012 121.6(4)
N00E C00X C00O 127.8(4)
N00E C00X H00X 116.1
C00O C00X H00X 116.1
O00H C00Y C00O 123.6(4)
O00H C00Y C01J 119.6(4)
C01J C00Y C00O 116.8(4)
O007 C00Z C01M 123.0(4)
O007 C00Z C01R 118.3(3)
C01R C00Z C01M 118.7(4)
O00B C01A N00V 126.6(4)
O00B C01A C01D 127.2(4)
N00V C01A C01D 106.1(3)
N00Q C01B C01W 120.4(4)
C01E C01B N00Q 109.6(4)
C01E C01B C01W 130.0(4)
C00S C01C H01C 121.1
C00S C01C C01T 117.8(4)
C01T C01C H01C 121.1
N00T C01D C01A 114.8(3)
C024 C01D N00T 136.7(4)
C024 C01D C01A 108.5(4)
C01B C01E N00E 126.7(4)
C01B C01E C01N 108.2(4)
C01N C01E N00E 125.1(4)
C01S C01F C01X 115.9(5)
C018 C01F C01S 118.5(5)
C018 C01F C01X 125.6(4)
C01V C01G H01G 119.2
C01V C01G C018 121.7(6)
C018 C01G H01G 119.2
O00D C01I N00R 127.1(4)
O00D C01I C01K 126.9(4)
N00R C01I C01K 105.9(3)
C00Y C01J H01J 118.9
C01U C01J C00Y 122.2(4)
C01U C01J H01J 118.9
N00K C01K C01I 114.5(3)
C013 C01K N00K 137.1(4)
C013 C01K C01I 108.3(3)
C00O C01L H01L 119.0
C01Y C01L C00O 122.0(5)
C01Y C01L H01L 119.0
C00Z C01M C01T 118.2(4)
C00Z C01M C01Z 126.8(4)
C01T C01M C01Z 114.9(4)
O008 C01N N00P 122.1(4)
O008 C01N C01E 132.0(4)
N00P C01N C01E 105.7(4)
C02D C01O H01O 120.5
C016 C01O H01O 120.5
C016 C01O C02D 119.0(4)
O00F C01P N00M 122.9(4)
O00F C01P C029 131.9(4)
N00M C01P C029 105.1(4)
C02X C01Q N00V 120.8(4)
C02X C01Q C014 121.2(5)
C014 C01Q N00V 118.0(4)
C00S C01R C00Z 121.3(4)
C00S C01R H01R 119.3
C00Z C01R H01R 119.3
C01F C01S H01S 119.0
C02B C01S C01F 122.0(6)
C02B C01S H01S 119.0
C01C C01T C01M 122.3(4)
C01C C01T H01T 118.8
C01M C01T H01T 118.8
C01J C01U H01U 119.8
C01J C01U C01Y 120.4(4)
C01Y C01U H01U 119.8
C01G C01V H01V 119.9
C01G C01V C02B 120.2(5)
C02B C01V H01V 119.9
C01B C01W H01A 109.5
C01B C01W H01B 109.5
C01B C01W H01D 109.5
H01A C01W H01B 109.5
H01A C01W H01D 109.5
H01B C01W H01D 109.5
N00J C01X C01F 126.8(4)
N00J C01X H01X 116.6
C01F C01X H01X 116.6
C01L C01Y C01U 119.2(4)
C01L C01Y H01Y 120.4
C01U C01Y H01Y 120.4
N00K C01Z C01M 124.8(4)
N00K C01Z H01Z 117.6
C01M C01Z H01Z 117.6
C02C C02A H02A 120.6
C02C C02A C027 118.8(4)
C027 C02A H02A 120.6
C01S C02B C01V 119.3(5)
C01S C02B H02B 120.4
C01V C02B H02B 120.4
C02A C02C H02C 118.9
C02A C02C C02E 122.2(4)
C02E C02C H02C 118.9
C01O C02D H02D 119.2
C01O C02D C02Q 121.6(5)
C02Q C02D H02D 119.2
C02C C02E C012 119.4(4)
C02C C02E C023 114.8(4)
C012 C02E C023 125.7(4)
C02L C02F H02F 119.4
C02L C02F C02X 121.2(6)
C02X C02F H02F 119.4
C02M C02G H02G 120.3
C02M C02G C022 119.3(6)
C022 C02G H02G 120.3
C02V C02H H02H 120.2
C019 C02H H02H 120.2
C019 C02H C02V 119.6(6)
C02Y C02I H02I 120.8
C031 C02I H02I 120.8
C031 C02I C02Y 118.5(5)
O009 C02J H02E 105.4
O009 C02J H02J 105.4
H02E C02J H02J 106.0
C035 C02J O009 127.5(7)
C035 C02J H02E 105.4
C035 C02J H02J 105.4
C02L C02K H02K 120.1
C014 C02K H02K 120.1
C014 C02K C02L 119.7(5)
C02F C02L C02K 119.6(5)
C02F C02L H02L 120.2
C02K C02L H02L 120.2
C02G C02M H02M 119.5
C02G C02M C031 120.9(6)
C031 C02M H02M 119.5
H02N C02O H02O 109.5
H02N C02O H02P 109.5
H02O C02O H02P 109.5
C024 C02O H02N 109.5
C024 C02O H02O 109.5
C024 C02O H02P 109.5
H02Q C02P H02R 109.5
H02Q C02P H02S 109.5
H02R C02P H02S 109.5
C02S C02P H02Q 109.5
C02S C02P H02R 109.5
C02S C02P H02S 109.5
C02D C02Q H02T 121.0
C025 C02Q C02D 117.9(5)
C025 C02Q H02T 121.0
N00Q C02R H02U 109.5
N00Q C02R H02V 109.5
N00Q C02R H02W 109.5
H02U C02R H02V 109.5
H02U C02R H02W 109.5
H02V C02R H02W 109.5
N011 C02S C02P 119.9(4)
C029 C02S N011 109.7(4)
C029 C02S C02P 130.4(5)
C02H C02V H02X 119.6
C02Z C02V C02H 120.7(5)
C02Z C02V H02X 119.6
N011 C02W H02Y 109.5
N011 C02W H 109.5
N011 C02W HA 109.5
H02Y C02W H 109.5
H02Y C02W HA 109.5
H C02W HA 109.5
C01Q C02X C02F 118.8(5)
C01Q C02X H02Z 120.6
C02F C02X H02Z 120.6
C02I C02Y N00M 120.3(4)
C022 C02Y N00M 118.6(4)
C022 C02Y C02I 121.0(5)
C02V C02Z H02 120.0
C02V C02Z C026 120.1(6)
C026 C02Z H02 120.0
O00L C5 H5A 107.5
O00L C5 H5B 107.5
O00L C5 C13 119.4(9)
H5A C5 H5B 107.0
C13 C5 H5A 107.5
C13 C5 H5B 107.5
H01E C010 H01F 109.5
H01E C010 H01H 109.5
H01F C010 H01H 109.5
C013 C010 H01E 109.5
C013 C010 H01F 109.5
C013 C010 H01H 109.5
O00I C012 C00U 119.2(4)
O00I C012 C02E 123.9(4)
C00U C012 C02E 116.9(4)
N00W C013 C01K 108.5(3)
N00W C013 C010 121.5(4)
C01K C013 C010 129.9(4)
C5 C13 H13A 109.5
C5 C13 H13B 109.5
C5 C13 H13C 109.5
H13A C13 H13B 109.5
H13A C13 H13C 109.5
H13B C13 H13C 109.5
C01Q C014 H014 120.3
C02K C014 C01Q 119.4(5)
C02K C014 H014 120.3
C016 C015 H015 120.4
C025 C015 H015 120.4
C025 C015 C016 119.3(4)
C01O C016 C015 121.0(5)
C01O C016 H016 119.5
C015 C016 H016 119.5
C019 C017 N00R 120.0(4)
C026 C017 N00R 118.1(4)
C026 C017 C019 121.9(4)
O00G C018 C01F 122.4(4)
O00G C018 C01G 119.4(5)
C01G C018 C01F 118.3(4)
C02H C019 C017 119.0(6)
C02H C019 H019 120.5
C017 C019 H019 120.5
N00N C020 H0AA 109.5
N00N C020 HB 109.5
N00N C020 HC 109.5
H0AA C020 HB 109.5
H0AA C020 HC 109.5
HB C020 HC 109.5
C02G C022 H022 120.3
C02Y C022 C02G 119.4(5)
C02Y C022 H022 120.3
N00T C023 C02E 124.5(4)
N00T C023 H023 117.8
C02E C023 H023 117.8
N00N C024 C01D 108.2(4)
N00N C024 C02O 121.2(4)
C01D C024 C02O 130.5(4)
C02Q C025 N00P 119.9(4)
C015 C025 N00P 118.9(4)
C015 C025 C02Q 121.1(4)
C02Z C026 H026 120.7
C017 C026 C02Z 118.6(6)
C017 C026 H026 120.7
C00U C027 H027 119.5
C02A C027 C00U 121.0(4)
C02A C027 H027 119.5
N00W C028 H1AA 109.5
N00W C028 HD 109.5
N00W C028 HE 109.5
H1AA C028 HD 109.5
H1AA C028 HE 109.5
HD C028 HE 109.5
C01P C029 N00J 122.4(4)
C02S C029 N00J 129.0(4)
C02S C029 C01P 108.6(4)
C02I C031 H031 119.6
C02M C031 C02I 120.8(5)
C02M C031 H031 119.6
C02J C035 H03A 109.5
C02J C035 H03B 109.5
C02J C035 H03C 109.5
H03A C035 H03B 109.5
H03A C035 H03C 109.5
H03B C035 H03C 109.5
O1 Cl03 O2 107.3(5)
O1 Cl03 O6 111.4(7)
O1 Cl03 O8 106.5(10)
O2 Cl03 O6 107.0(7)
O8 Cl03 O2 112.5(8)
O8 Cl03 O6 112.1(6)
O3 Cl05 O13 106.8(7)
O3 Cl05 O032 105.9(8)
O13 Cl05 O032 110.1(8)
O034 Cl05 O3 113.2(10)
O034 Cl05 O13 105.5(6)
O034 Cl05 O032 115.0(10)
C1 O7 H7 109.6
O7 C1 H1A 111.7
O7 C1 H1B 111.7
O7 C1 C3 100.3(14)
H1A C1 H1B 109.5
C3 C1 H1A 111.7
C3 C1 H1B 111.7
C1 C3 H3A 109.5
C1 C3 H3B 109.5
C1 C3 H3C 109.5
H3A C3 H3B 109.5
H3A C3 H3C 109.5
H3B C3 H3C 109.5
C2 O5 H5 109.5
O5 C2 H2A 101.8
O5 C2 H2B 101.8
O5 C2 C7 140.8(17)
H2A C2 H2B 104.7
C7 C2 H2A 101.8
C7 C2 H2B 101.8
C2 C7 H7A 109.5
C2 C7 H7B 109.5
C2 C7 H7C 109.5
H7A C7 H7B 109.5
H7A C7 H7C 109.5
H7B C7 H7C 109.5
C6 O4 H4 109.5
H4A C4 H4B 109.5
H4A C4 H4C 109.5
H4B C4 H4C 109.5
C6 C4 H4A 109.5
C6 C4 H4B 109.5
C6 C4 H4C 109.5
O4 C6 C4 102.9(13)
O4 C6 H6A 111.2
O4 C6 H6B 111.2
C4 C6 H6A 111.2
C4 C6 H6B 111.2
H6A C6 H6B 109.1
C02U O01H H01I 109.5
O01H C02U H2AA 109.7
O01H C02U HF 109.7
O01H C02U C033 109.7(7)
H2AA C02U HF 108.2
C033 C02U H2AA 109.7
C033 C02U HF 109.7
C02U C033 H03D 109.5
C02U C033 H03E 109.5
C02U C033 H03F 109.5
H03D C033 H03E 109.5
H03D C033 H03F 109.5
H03E C033 H03F 109.5
C8 O9 H9 109.5
O9 C8 H8A 112.4
O9 C8 H8B 112.4
O9 C8 C9 96.9(16)
H8A C8 H8B 109.9
C9 C8 H8A 112.4
C9 C8 H8B 112.4
C8 C9 H9A 109.5
C8 C9 H9B 109.5
C8 C9 H9C 109.5
H9A C9 H9B 109.5
H9A C9 H9C 109.5
H9B C9 H9C 109.5

loop_
_geom_bond_atom_site_label_1
_geom_bond_atom_site_label_2
_geom_bond_distance
Ni01 O00C 1.969(3)
Ni01 O00D 2.137(3)
Ni01 O00I 2.216(3)
Ni01 O007 2.033(3)
Ni01 O008 2.048(3)
Ni01 N00K 2.015(3)
Ni02 O00A 1.989(3)
Ni02 O00B 2.100(3)
Ni02 O00F 2.055(3)
Ni02 O00I 2.077(3)
Ni02 O007 2.136(3)
Ni02 N00T 2.036(3)
Ni03 O00A 2.029(3)
Ni03 O00C 2.066(3)
Ni03 O00H 1.973(3)
Ni03 O007 2.309(3)
Ni03 O009 2.103(3)
Ni03 N00E 2.038(3)
Ni04 O00A 2.040(3)
Ni04 O00C 2.033(3)
Ni04 O00G 1.997(3)
Ni04 O00I 2.196(3)
Ni04 O00L 2.126(3)
Ni04 N00J 2.051(4)
O00A H00A 1.0001
O00B C01A 1.246(5)
O00C H00C 1.0000
O00D C01I 1.250(5)
O00F C01P 1.247(5)
O00G C018 1.315(5)
O00H C00Y 1.293(5)
O00I C012 1.338(5)
O00L H00L 0.851(9)
O00L C5 1.374(9)
O007 C00Z 1.356(5)
O008 C01N 1.277(5)
O009 H009 0.865(10)
O009 C02J 1.387(7)
N00E C00X 1.292(5)
N00E C01E 1.419(5)
N00J C01X 1.304(5)
N00J C029 1.430(6)
N00K C01K 1.399(5)
N00K C01Z 1.280(5)
N00M N011 1.404(5)
N00M C01P 1.376(5)
N00M C02Y 1.432(6)
N00N N00V 1.403(5)
N00N C020 1.472(6)
N00N C024 1.377(6)
N00P N00Q 1.392(5)
N00P C01N 1.369(5)
N00P C025 1.431(5)
N00Q C01B 1.362(6)
N00Q C02R 1.462(6)
N00R N00W 1.405(5)
N00R C01I 1.370(5)
N00R C017 1.435(5)
N00T C01D 1.391(5)
N00T C023 1.292(5)
N00V C01A 1.375(5)
N00V C01Q 1.426(6)
N00W C013 1.368(5)
N00W C028 1.469(5)
N011 C02S 1.376(6)
N011 C02W 1.452(6)
C00O C00X 1.425(6)
C00O C00Y 1.433(6)
C00O C01L 1.410(6)
C00S H00S 0.9500
C00S C01C 1.386(7)
C00S C01R 1.378(6)
C00U H00U 0.9500
C00U C012 1.416(6)
C00U C027 1.393(7)
C00X H00X 0.9500
C00Y C01J 1.412(6)
C00Z C01M 1.416(6)
C00Z C01R 1.392(6)
C01A C01D 1.426(6)
C01B C01E 1.360(6)
C01B C01W 1.493(6)
C01C H01C 0.9500
C01C C01T 1.385(7)
C01D C024 1.381(6)
C01E C01N 1.410(6)
C01F C01S 1.426(6)
C01F C01X 1.427(6)
C01F C018 1.413(7)
C01G H01G 0.9500
C01G C01V 1.380(7)
C01G C018 1.403(7)
C01I C01K 1.431(5)
C01J H01J 0.9500
C01J C01U 1.389(6)
C01K C013 1.377(6)
C01L H01L 0.9500
C01L C01Y 1.374(7)
C01M C01T 1.416(6)
C01M C01Z 1.450(6)
C01O H01O 0.9500
C01O C02D 1.368(7)
C01O C016 1.365(6)
C01P C029 1.430(6)
C01Q C02X 1.371(7)
C01Q C014 1.386(7)
C01R H01R 0.9500
C01S H01S 0.9500
C01S C02B 1.355(8)
C01T H01T 0.9500
C01U H01U 0.9500
C01U C01Y 1.389(7)
C01V H01V 0.9500
C01V C02B 1.402(9)
C01W H01A 0.9800
C01W H01B 0.9800
C01W H01D 0.9800
C01X H01X 0.9500
C01Y H01Y 0.9500
C01Z H01Z 0.9500
C02A H02A 0.9500
C02A C02C 1.375(7)
C02A C027 1.377(8)
C02B H02B 0.9500
C02C H02C 0.9500
C02C C02E 1.409(6)
C02D H02D 0.9500
C02D C02Q 1.398(7)
C02E C012 1.419(6)
C02E C023 1.444(6)
C02F H02F 0.9500
C02F C02L 1.370(9)
C02F C02X 1.388(8)
C02G H02G 0.9500
C02G C02M 1.367(9)
C02G C022 1.403(7)
C02H H02H 0.9500
C02H C02V 1.396(10)
C02H C019 1.385(7)
C02I H02I 0.9500
C02I C02Y 1.389(7)
C02I C031 1.385(8)
C02J H02E 0.9900
C02J H02J 0.9900
C02J C035 1.315(10)
C02K H02K 0.9500
C02K C02L 1.394(9)
C02K C014 1.386(7)
C02L H02L 0.9500
C02M H02M 0.9500
C02M C031 1.368(9)
C02O H02N 0.9800
C02O H02O 0.9800
C02O H02P 0.9800
C02O C024 1.499(6)
C02P H02Q 0.9800
C02P H02R 0.9800
C02P H02S 0.9800
C02P C02S 1.502(6)
C02Q H02T 0.9500
C02Q C025 1.383(6)
C02R H02U 0.9800
C02R H02V 0.9800
C02R H02W 0.9800
C02S C029 1.358(6)
C02V H02X 0.9500
C02V C02Z 1.374(10)
C02W H02Y 0.9800
C02W H 0.9800
C02W HA 0.9800
C02X H02Z 0.9500
C02Y C022 1.375(7)
C02Z H02 0.9500
C02Z C026 1.397(7)
C5 H5A 0.9900
C5 H5B 0.9900
C5 C13 1.487(11)
C010 H01E 0.9800
C010 H01F 0.9800
C010 H01H 0.9800
C010 C013 1.493(6)
C13 H13A 0.9800
C13 H13B 0.9800
C13 H13C 0.9800
C014 H014 0.9500
C015 H015 0.9500
C015 C016 1.389(6)
C015 C025 1.369(6)
C016 H016 0.9500
C017 C019 1.385(7)
C017 C026 1.381(7)
C019 H019 0.9500
C020 H0AA 0.9800
C020 HB 0.9800
C020 HC 0.9800
C022 H022 0.9500
C023 H023 0.9500
C026 H026 0.9500
C027 H027 0.9500
C028 H1AA 0.9800
C028 HD 0.9800
C028 HE 0.9800
C031 H031 0.9500
C035 H03A 0.9800
C035 H03B 0.9800
C035 H03C 0.9800
Cl03 O1 1.385(8)
Cl03 O2 1.437(9)
Cl03 O6 1.450(9)
Cl03 O8 1.406(11)
Cl05 O3 1.359(9)
Cl05 O13 1.401(8)
Cl05 O032 1.407(11)
Cl05 O034 1.341(9)
O7 H7 0.8399
O7 C1 1.452(14)
C1 H1A 0.9900
C1 H1B 0.9900
C1 C3 1.495(12)
C3 H3A 0.9800
C3 H3B 0.9800
C3 H3C 0.9800
O5 H5 0.8400
O5 C2 1.309(11)
C2 H2A 0.9900
C2 H2B 0.9900
C2 C7 1.528(12)
C7 H7A 0.9800
C7 H7B 0.9800
C7 H7C 0.9800
O4 H4 0.8400
O4 C6 1.445(13)
C4 H4A 0.9800
C4 H4B 0.9800
C4 H4C 0.9800
C4 C6 1.505(15)
C6 H6A 0.9900
C6 H6B 0.9900
O01H H01I 0.8400
O01H C02U 1.405(10)
C02U H2AA 0.9900
C02U HF 0.9900
C02U C033 1.482(12)
C033 H03D 0.9800
C033 H03E 0.9800
C033 H03F 0.9800
O9 H9 0.8400
O9 C8 1.457(12)
C8 H8A 0.9900
C8 H8B 0.9900
C8 C9 1.487(13)
C9 H9A 0.9800
C9 H9B 0.9800
C9 H9C 0.9800

loop_
_geom_torsion_atom_site_label_1
_geom_torsion_atom_site_label_2
_geom_torsion_atom_site_label_3
_geom_torsion_atom_site_label_4
_geom_torsion
Ni01 O00D C01I N00R -175.9(3)
Ni01 O00D C01I C01K 1.0(5)
Ni01 O00I C012 C00U 95.2(4)
Ni01 O00I C012 C02E -83.2(4)
Ni01 O007 C00Z C01M 25.0(5)
Ni01 O007 C00Z C01R -156.5(3)
Ni01 O008 C01N N00P 119.8(4)
Ni01 O008 C01N C01E -64.7(6)
Ni01 N00K C01K C01I -5.9(4)
Ni01 N00K C01K C013 169.1(4)
Ni01 N00K C01Z C01M -11.6(6)
Ni02 O00B C01A N00V -176.6(4)
Ni02 O00B C01A C01D 6.9(5)
Ni02 O00F C01P N00M -108.5(4)
Ni02 O00F C01P C029 68.9(5)
Ni02 O00I C012 C00U -150.5(3)
Ni02 O00I C012 C02E 31.1(5)
Ni02 O007 C00Z C01M -95.3(4)
Ni02 O007 C00Z C01R 83.1(4)
Ni02 N00T C01D C01A -5.8(4)
Ni02 N00T C01D C024 175.8(4)
Ni02 N00T C023 C02E 1.4(6)
Ni03 O00H C00Y C00O -4.5(6)
Ni03 O00H C00Y C01J 175.3(3)
Ni03 O007 C00Z C01M 148.3(3)
Ni03 O007 C00Z C01R -33.3(5)
Ni03 O009 C02J C035 147.4(13)
Ni03 N00E C00X C00O -0.9(6)
Ni03 N00E C01E C01B -121.6(4)
Ni03 N00E C01E C01N 58.6(5)
Ni04 O00G C018 C01F -29.0(5)
Ni04 O00G C018 C01G 151.1(3)
Ni04 O00I C012 C00U -21.7(5)
Ni04 O00I C012 C02E 159.9(3)
Ni04 O00L C5 C13 158.7(11)
Ni04 N00J C01X C01F 2.1(6)
Ni04 N00J C029 C01P -55.1(5)
Ni04 N00J C029 C02S 121.9(4)
O00B C01A C01D N00T -1.0(6)
O00B C01A C01D C024 177.8(4)
O00D C01I C01K N00K 3.4(6)
O00D C01I C01K C013 -173.1(4)
O00F C01P C029 N00J 1.2(7)
O00F C01P C029 C02S -176.4(4)
O00H C00Y C01J C01U 179.6(4)
O007 C00Z C01M C01T 178.2(4)
O007 C00Z C01M C01Z -2.2(7)
O007 C00Z C01R C00S -177.7(4)
N00E C01E C01N O008 4.0(7)
N00E C01E C01N N00P -180.0(4)
N00K C01K C013 N00W -175.3(4)
N00K C01K C013 C010 1.3(8)
N00M N011 C02S C02P 176.8(4)
N00M N011 C02S C029 -4.8(5)
N00M C01P C029 N00J 178.9(3)
N00M C01P C029 C02S 1.3(4)
N00M C02Y C022 C02G 178.1(4)
N00N N00V C01A O00B -174.6(4)
N00N N00V C01A C01D 2.5(5)
N00N N00V C01Q C02X 27.9(7)
N00N N00V C01Q C014 -153.5(4)
N00P N00Q C01B C01E -5.2(5)
N00P N00Q C01B C01W 172.0(4)
N00Q N00P C01N O008 173.0(4)
N00Q N00P C01N C01E -3.5(5)
N00Q N00P C025 C02Q -31.6(7)
N00Q N00P C025 C015 151.9(4)
N00Q C01B C01E N00E -176.6(4)
N00Q C01B C01E C01N 3.2(5)
N00R N00W C013 C01K -4.2(4)
N00R N00W C013 C010 178.8(4)
N00R C01I C01K N00K -179.1(3)
N00R C01I C01K C013 4.4(4)
N00R C017 C019 C02H 179.8(4)
N00R C017 C026 C02Z 179.8(4)
N00T C01D C024 N00N 174.7(4)
N00T C01D C024 C02O -6.4(9)
N00V N00N C024 C01D 5.2(5)
N00V N00N C024 C02O -173.7(4)
N00V C01A C01D N00T -178.1(3)
N00V C01A C01D C024 0.7(5)
N00V C01Q C02X C02F -179.7(5)
N00V C01Q C014 C02K -177.5(4)
N00W N00R C01I O00D 170.5(4)
N00W N00R C01I C01K -7.0(4)
N00W N00R C017 C019 -44.6(5)
N00W N00R C017 C026 135.6(4)
N011 N00M C01P O00F 173.6(4)
N011 N00M C01P C029 -4.3(4)
N011 N00M C02Y C02I -26.0(6)
N011 N00M C02Y C022 156.8(4)
N011 C02S C029 N00J -175.1(4)
N011 C02S C029 C01P 2.2(5)
C00O C00Y C01J C01U -0.6(6)
C00O C01L C01Y C01U -0.8(7)
C00S C01C C01T C01M 0.3(9)
C00X N00E C01E C01B 53.5(6)
C00X N00E C01E C01N -126.2(4)
C00X C00O C00Y O00H 0.1(6)
C00X C00O C00Y C01J -179.7(4)
C00X C00O C01L C01Y -179.6(4)
C00Y C00O C00X N00E 2.7(7)
C00Y C00O C01L C01Y 0.7(6)
C00Y C01J C01U C01Y 0.5(7)
C00Z C01M C01T C01C -0.3(8)
C00Z C01M C01Z N00K -5.8(7)
C01A N00V C01Q C02X -128.6(5)
C01A N00V C01Q C014 49.9(6)
C01A C01D C024 N00N -3.7(5)
C01A C01D C024 C02O 175.1(5)
C01B C01E C01N O008 -175.8(4)
C01B C01E C01N N00P 0.2(5)
C01C C00S C01R C00Z -0.9(8)
C01D N00T C023 C02E -173.5(4)
C01E N00E C00X C00O -175.7(4)
C01F C01S C02B C01V 1.1(8)
C01G C01V C02B C01S 1.3(8)
C01I N00R N00W C013 7.1(4)
C01I N00R N00W C028 153.7(4)
C01I N00R C017 C019 114.5(5)
C01I N00R C017 C026 -65.3(6)
C01I C01K C013 N00W -0.1(4)
C01I C01K C013 C010 176.5(4)
C01J C01U C01Y C01L 0.2(7)
C01K N00K C01Z C01M -176.5(4)
C01L C00O C00X N00E -177.0(4)
C01L C00O C00Y O00H 179.8(4)
C01L C00O C00Y C01J 0.0(6)
C01M C00Z C01R C00S 0.9(6)
C01N N00P N00Q C01B 5.4(5)
C01N N00P N00Q C02R 148.9(4)
C01N N00P C025 C02Q 124.5(5)
C01N N00P C025 C015 -52.1(7)
C01O C02D C02Q C025 0.6(9)
C01P N00M N011 C02S 5.7(5)
C01P N00M N011 C02W 145.7(5)
C01P N00M C02Y C02I 127.8(5)
C01P N00M C02Y C022 -49.4(6)
C01Q N00V C01A O00B -15.7(7)
C01Q N00V C01A C01D 161.4(4)
C01R C00S C01C C01T 0.2(8)
C01R C00Z C01M C01T -0.3(6)
C01R C00Z C01M C01Z 179.3(4)
C01S C01F C01X N00J -170.0(4)
C01S C01F C018 O00G -175.5(4)
C01S C01F C018 C01G 4.5(6)
C01T C01M C01Z N00K 173.8(4)
C01V C01G C018 O00G 177.7(4)
C01V C01G C018 C01F -2.2(7)
C01W C01B C01E N00E 6.5(8)
C01W C01B C01E C01N -173.8(5)
C01X N00J C029 C01P 129.4(4)
C01X N00J C029 C02S -53.6(6)
C01X C01F C01S C02B 176.6(5)
C01X C01F C018 O00G 3.7(7)
C01X C01F C018 C01G -176.3(4)
C01Z N00K C01K C01I 161.0(4)
C01Z N00K C01K C013 -24.0(7)
C01Z C01M C01T C01C -179.9(5)
C02A C02C C02E C012 4.5(7)
C02A C02C C02E C023 -173.2(4)
C02C C02A C027 C00U -1.8(8)
C02C C02E C012 O00I 172.8(4)
C02C C02E C012 C00U -5.6(6)
C02C C02E C023 N00T 168.8(4)
C02D C01O C016 C015 -3.2(9)
C02D C02Q C025 N00P -178.1(5)
C02D C02Q C025 C015 -1.6(8)
C02G C02M C031 C02I 0.3(9)
C02H C02V C02Z C026 0.5(9)
C02I C02Y C022 C02G 1.0(7)
C02L C02F C02X C01Q -2.8(10)
C02L C02K C014 C01Q -2.9(8)
C02M C02G C022 C02Y 1.5(8)
C02P C02S C029 N00J 3.1(8)
C02P C02S C029 C01P -179.6(5)
C02R N00Q C01B C01E -146.1(5)
C02R N00Q C01B C01W 31.2(7)
C02V C02H C019 C017 0.9(7)
C02V C02Z C026 C017 -0.1(8)
C02W N011 C02S C02P 39.0(7)
C02W N011 C02S C029 -142.6(5)
C02X C01Q C014 C02K 1.0(7)
C02X C02F C02L C02K 0.9(10)
C02Y N00M N011 C02S 162.9(4)
C02Y N00M N011 C02W -57.1(6)
C02Y N00M C01P O00F 17.5(6)
C02Y N00M C01P C029 -160.5(4)
C02Y C02I C031 C02M 2.1(8)
C012 C00U C027 C02A 0.4(7)
C012 C02E C023 N00T -8.8(7)
C014 C01Q C02X C02F 1.8(8)
C014 C02K C02L C02F 2.0(9)
C016 C01O C02D C02Q 1.7(9)
C016 C015 C025 N00P 176.7(4)
C016 C015 C025 C02Q 0.2(8)
C017 N00R N00W C013 169.5(4)
C017 N00R N00W C028 -44.0(5)
C017 N00R C01I O00D 9.1(7)
C017 N00R C01I C01K -168.4(4)
C018 C01F C01S C02B -4.0(7)
C018 C01F C01X N00J 10.7(7)
C018 C01G C01V C02B -0.7(7)
C019 C02H C02V C02Z -0.9(8)
C019 C017 C026 C02Z 0.1(7)
C020 N00N N00V C01A -144.0(4)
C020 N00N N00V C01Q 56.0(6)
C020 N00N C024 C01D 141.3(4)
C020 N00N C024 C02O -37.6(7)
C022 C02G C02M C031 -2.1(8)
C023 N00T C01D C01A 169.8(4)
C023 N00T C01D C024 -8.6(8)
C023 C02E C012 O00I -9.8(6)
C023 C02E C012 C00U 171.8(4)
C024 N00N N00V C01A -4.9(5)
C024 N00N N00V C01Q -164.8(4)
C025 N00P N00Q C01B 164.7(4)
C025 N00P N00Q C02R -51.8(6)
C025 N00P C01N O008 14.7(7)
C025 N00P C01N C01E -161.9(4)
C025 C015 C016 C01O 2.3(8)
C026 C017 C019 C02H -0.4(7)
C027 C00U C012 O00I -175.2(4)
C027 C00U C012 C02E 3.3(6)
C027 C02A C02C C02E -0.7(7)
C028 N00W C013 C01K -148.3(4)
C028 N00W C013 C010 34.7(6)
C029 N00J C01X C01F 177.6(4)
C031 C02I C02Y N00M -179.9(4)
C031 C02I C02Y C022 -2.7(7)

loop_
_smtbx_masks_void_nr
_smtbx_masks_void_average_x
_smtbx_masks_void_average_y
_smtbx_masks_void_average_z
_smtbx_masks_void_volume
_smtbx_masks_void_count_electrons
1 0.000 0.000 0.500 239.1 30.5
2 0.000 0.500 0.000 239.1 30.5
